data_7103170
loop_
_publ_author_name
'Conway, Ben'
'Graham, David V'
'Hevia, Eva'
'Kennedy, Alan R'
'Klett, Jan'
'Mulvey, Robert E'

_publ_section_title
;
 Structurally-defined potassium-mediated regioselective zincation of
 amino- and alkoxy-substituted pyridines.
;
_journal_issue 23
_journal_name_full 'Chemical communications (Cambridge, England)'
_journal_page_first 2638
_journal_page_last 2640
_journal_paper_doi 10.1039/b805606d
_journal_year 2008
_chemical_formula_sum 'C40 H84 K2 N10 Zn2'
_chemical_formula_weight 914.11
_chemical_name_systematic
;
?
;
_space_group_IT_number 15
_symmetry_cell_setting monoclinic
_symmetry_space_group_name_Hall '-C 2yc'
_symmetry_space_group_name_H-M 'C 1 2/c 1'
_atom_sites_solution_hydrogens geom
_atom_sites_solution_primary direct
_atom_sites_solution_secondary difmap
_audit_creation_method SHELXL-97
_cell_angle_alpha 90.00
_cell_angle_beta 128.617(1)
_cell_angle_gamma 90.00
_cell_formula_units_Z 4
_cell_length_a 28.3709(8)
_cell_length_b 12.1545(3)
_cell_length_c 18.5001(5)
_cell_measurement_reflns_used 5877
_cell_measurement_temperature 123(2)
_cell_measurement_theta_max 27.48
_cell_measurement_theta_min 1.00
_cell_volume 4984.5(2)
_computing_structure_refinement 'SHELXL-97 (Sheldrick, 1997)'
_diffrn_ambient_temperature 123(2)
_diffrn_measured_fraction_theta_full 0.994
_diffrn_measured_fraction_theta_max 0.994
_diffrn_measurement_device_type 'Nonius Kappa CCD'
_diffrn_measurement_method 'Omega and Phi scans'
_diffrn_radiation_monochromator graphite
_diffrn_radiation_source 'fine-focus sealed tube'
_diffrn_radiation_type MoK\a
_diffrn_radiation_wavelength 0.71073
_diffrn_reflns_av_R_equivalents 0.0215
_diffrn_reflns_av_sigmaI/netI 0.0285
_diffrn_reflns_limit_h_max 36
_diffrn_reflns_limit_h_min -36
_diffrn_reflns_limit_k_max 15
_diffrn_reflns_limit_k_min -15
_diffrn_reflns_limit_l_max 23
_diffrn_reflns_limit_l_min -23
_diffrn_reflns_number 10886
_diffrn_reflns_theta_full 27.49
_diffrn_reflns_theta_max 27.49
_diffrn_reflns_theta_min 2.01
_exptl_absorpt_coefficient_mu 1.166
_exptl_absorpt_correction_type none
_exptl_crystal_colour Colourless
_exptl_crystal_density_diffrn 1.218
_exptl_crystal_density_method 'not measured'
_exptl_crystal_description 'Hexagonal Plate'
_exptl_crystal_F_000 1968
_exptl_crystal_size_max 0.3
_exptl_crystal_size_mid 0.3
_exptl_crystal_size_min 0.1
_refine_diff_density_max 0.356
_refine_diff_density_min -0.376
_refine_diff_density_rms 0.049
_refine_ls_extinction_method none
_refine_ls_goodness_of_fit_ref 1.062
_refine_ls_hydrogen_treatment mixed
_refine_ls_matrix_type full
_refine_ls_number_parameters 269
_refine_ls_number_reflns 5679
_refine_ls_number_restraints 0
_refine_ls_restrained_S_all 1.062
_refine_ls_R_factor_all 0.0396
_refine_ls_R_factor_gt 0.0274
_refine_ls_shift/su_max 0.002
_refine_ls_shift/su_mean 0.000
_refine_ls_structure_factor_coef Fsqd
_refine_ls_weighting_details 'calc w=1/[\s^2^(Fo^2^)+(0.0284P)^2^+3.8801P] where P=(Fo^2^+2Fc^2^)/3'
_refine_ls_weighting_scheme calc
_refine_ls_wR_factor_gt 0.0617
_refine_ls_wR_factor_ref 0.0672
_reflns_number_gt 4762
_reflns_number_total 5679
_reflns_threshold_expression I>2\s(I)
_cod_data_source_file b805606d.txt
_cod_data_source_block dvg08rem008
_cod_depositor_comments
;
The following automatic conversions were performed:
'_symmetry_cell_setting' value 'Monoclinic' changed to 'monoclinic'
according to '/home/saulius/struct/CIF-dictionaries/cif_core.dic'
dictionary named 'cif_core.dic' version 2.4.1 from 2010-06-29.

Automatic conversion script
Id: cif_fix_enum 1527 2010-12-29 10:47:43Z saulius 
;
_cod_original_sg_symbol_H-M C2/c
_cod_database_code 7103170

loop_
_symmetry_equiv_pos_as_xyz
'x, y, z'
'-x, y, -z+1/2'
'x+1/2, y+1/2, z'
'-x+1/2, y+1/2, -z+1/2'
'-x, -y, -z'
'x, -y, z-1/2'
'-x+1/2, -y+1/2, -z'
'x+1/2, -y+1/2, z-1/2'

loop_
_atom_site_label
_atom_site_type_symbol
_atom_site_fract_x
_atom_site_fract_y
_atom_site_fract_z
_atom_site_U_iso_or_equiv
_atom_site_adp_type
_atom_site_occupancy
_atom_site_symmetry_multiplicity
_atom_site_calc_flag
_atom_site_refinement_flags
_atom_site_disorder_assembly
_atom_site_disorder_group
K1 K 1.068327(15) 0.16011(3) 0.01920(2) 0.02539(9) Uani 1 1 d . . .
Zn1 Zn 0.937302(8) 0.046161(14) -0.131439(11) 0.02023(6) Uani 1 1 d . . .
N1 N 0.98477(6) 0.06206(10) 0.07137(8) 0.0217(3) Uani 1 1 d . . .
N2 N 0.84478(6) 0.27220(12) 0.00375(9) 0.0295(3) Uani 1 1 d . . .
N3 N 1.09358(6) 0.35626(11) 0.12134(9) 0.0277(3) Uani 1 1 d . . .
N4 N 1.10972(6) 0.35550(11) -0.03054(10) 0.0277(3) Uani 1 1 d . . .
N5 N 1.18227(6) 0.14229(12) 0.05532(10) 0.0293(3) Uani 1 1 d . . .
C1 C 0.94235(7) 0.09489(13) -0.01895(10) 0.0203(3) Uani 1 1 d . . .
C2 C 0.89658(7) 0.16598(13) -0.03947(11) 0.0227(3) Uani 1 1 d . . .
H2 H 0.8674 0.1893 -0.1017 0.027 Uiso 1 1 calc R . .
C3 C 0.89151(7) 0.20470(13) 0.02690(11) 0.0230(3) Uani 1 1 d . . .
C4 C 0.93620(7) 0.16953(13) 0.11798(11) 0.0252(3) Uani 1 1 d . . .
H4 H 0.9360 0.1935 0.1667 0.030 Uiso 1 1 calc R . .
C5 C 0.98030(7) 0.09971(14) 0.13540(11) 0.0248(3) Uani 1 1 d . . .
H5 H 1.0100 0.0761 0.1974 0.030 Uiso 1 1 calc R . .
C6 C 0.79248(8) 0.28293(16) -0.09264(13) 0.0368(4) Uani 1 1 d . . .
H6A H 0.8042 0.3188 -0.1267 0.055 Uiso 1 1 calc R . .
H6B H 0.7618 0.3274 -0.0976 0.055 Uiso 1 1 calc R . .
H6C H 0.7760 0.2098 -0.1189 0.055 Uiso 1 1 calc R . .
C7 C 0.83790(9) 0.29918(16) 0.07302(13) 0.0365(4) Uani 1 1 d . . .
H7A H 0.8306 0.2317 0.0937 0.055 Uiso 1 1 calc R . .
H7B H 0.8037 0.3493 0.0463 0.055 Uiso 1 1 calc R . .
H7C H 0.8748 0.3347 0.1259 0.055 Uiso 1 1 calc R . .
C8 C 1.04418(9) 0.35214(17) 0.12644(14) 0.0405(4) Uani 1 1 d . . .
H8A H 1.0503 0.2899 0.1651 0.061 Uiso 1 1 calc R . .
H8B H 1.0058 0.3431 0.0641 0.061 Uiso 1 1 calc R . .
H8C H 1.0433 0.4207 0.1535 0.061 Uiso 1 1 calc R . .
C9 C 1.15035(9) 0.36615(18) 0.21468(13) 0.0419(5) Uani 1 1 d . . .
H9A H 1.1506 0.4351 0.2424 0.063 Uiso 1 1 calc R . .
H9B H 1.1839 0.3661 0.2123 0.063 Uiso 1 1 calc R . .
H9C H 1.1547 0.3039 0.2521 0.063 Uiso 1 1 calc R . .
C10 C 1.08479(8) 0.44769(14) 0.06240(13) 0.0319(4) Uani 1 1 d . . .
H10A H 1.0919 0.5178 0.0950 0.038 Uiso 1 1 calc R . .
H10B H 1.0424 0.4474 0.0051 0.038 Uiso 1 1 calc R . .
C11 C 1.12609(8) 0.44283(14) 0.03652(13) 0.0321(4) Uani 1 1 d . . .
H11A H 1.1248 0.5146 0.0101 0.039 Uiso 1 1 calc R . .
H11B H 1.1680 0.4307 0.0933 0.039 Uiso 1 1 calc R . .
C12 C 1.06214(8) 0.39450(16) -0.12431(12) 0.0363(4) Uani 1 1 d . . .
H12A H 1.0772 0.4568 -0.1384 0.054 Uiso 1 1 calc R . .
H12B H 1.0273 0.4180 -0.1290 0.054 Uiso 1 1 calc R . .
H12C H 1.0501 0.3349 -0.1685 0.054 Uiso 1 1 calc R . .
C13 C 1.16213(8) 0.32282(15) -0.02425(13) 0.0327(4) Uani 1 1 d . . .
H13A H 1.1835 0.3900 -0.0200 0.039 Uiso 1 1 calc R . .
H13B H 1.1476 0.2838 -0.0818 0.039 Uiso 1 1 calc R . .
C14 C 1.20634(8) 0.24944(15) 0.05749(12) 0.0322(4) Uani 1 1 d . . .
H14A H 1.2420 0.2378 0.0603 0.039 Uiso 1 1 calc R . .
H14B H 1.2202 0.2881 0.1149 0.039 Uiso 1 1 calc R . .
C15 C 1.22652(9) 0.08487(18) 0.14234(14) 0.0450(5) Uani 1 1 d . . .
H15A H 1.2638 0.0745 0.1505 0.067 Uiso 1 1 calc R . .
H15B H 1.2104 0.0130 0.1411 0.067 Uiso 1 1 calc R . .
H15C H 1.2350 0.1286 0.1938 0.067 Uiso 1 1 calc R . .
C16 C 1.16856(11) 0.07426(18) -0.02036(15) 0.0511(5) Uani 1 1 d . . .
H16A H 1.1372 0.1099 -0.0794 0.077 Uiso 1 1 calc R . .
H16B H 1.1542 0.0021 -0.0179 0.077 Uiso 1 1 calc R . .
H16C H 1.2050 0.0650 -0.0148 0.077 Uiso 1 1 calc R . .
C17 C 0.94926(8) 0.17412(14) -0.19224(11) 0.0266(3) Uani 1 1 d . . .
C18 C 0.92206(9) 0.28240(14) -0.19148(13) 0.0357(4) Uani 1 1 d . . .
H18A H 0.8794 0.2712 -0.2205 0.054 Uiso 1 1 calc R . .
H18B H 0.9256 0.3384 -0.2259 0.054 Uiso 1 1 calc R . .
H18C H 0.9437 0.3069 -0.1275 0.054 Uiso 1 1 calc R . .
C19 C 0.86253(7) -0.04591(14) -0.23056(11) 0.0276(3) Uani 1 1 d . . .
C20 C 0.81004(8) 0.03404(15) -0.29277(12) 0.0345(4) Uani 1 1 d . . .
H20A H 0.7981 0.0665 -0.2578 0.052 Uiso 1 1 calc R . .
H20B H 0.7757 -0.0057 -0.3464 0.052 Uiso 1 1 calc R . .
H20C H 0.8227 0.0925 -0.3138 0.052 Uiso 1 1 calc R . .
H17A H 0.9272(8) 0.1522(15) -0.2587(13) 0.032(5) Uiso 1 1 d . . .
H17B H 0.9894(10) 0.1893(16) -0.1694(13) 0.039(5) Uiso 1 1 d . . .
H19A H 0.8489(9) -0.1043(17) -0.2093(13) 0.038(5) Uiso 1 1 d . . .
H19B H 0.8712(9) -0.0843(18) -0.2674(14) 0.044(6) Uiso 1 1 d . . .

loop_
_atom_site_aniso_label
_atom_site_aniso_U_11
_atom_site_aniso_U_22
_atom_site_aniso_U_33
_atom_site_aniso_U_23
_atom_site_aniso_U_13
_atom_site_aniso_U_12
K1 0.02378(17) 0.02428(18) 0.02548(17) -0.00102(14) 0.01408(15) -0.00290(14)
Zn1 0.01959(9) 0.02221(10) 0.01686(9) -0.00023(7) 0.01038(8) 0.00022(7)
N1 0.0207(6) 0.0241(7) 0.0190(6) -0.0002(5) 0.0117(5) 0.0008(5)
N2 0.0291(7) 0.0340(8) 0.0299(7) 0.0050(6) 0.0205(7) 0.0097(6)
N3 0.0267(7) 0.0270(7) 0.0277(7) -0.0017(6) 0.0161(6) -0.0013(6)
N4 0.0271(7) 0.0266(7) 0.0302(7) 0.0023(6) 0.0183(6) -0.0008(6)
N5 0.0271(7) 0.0302(8) 0.0296(7) 0.0034(6) 0.0171(6) -0.0003(6)
C1 0.0198(7) 0.0215(7) 0.0182(7) -0.0016(6) 0.0112(6) -0.0011(6)
C2 0.0225(8) 0.0237(8) 0.0197(7) 0.0010(6) 0.0120(6) -0.0005(6)
C3 0.0242(8) 0.0209(8) 0.0268(8) 0.0009(6) 0.0173(7) -0.0006(6)
C4 0.0285(8) 0.0283(8) 0.0233(8) -0.0016(7) 0.0184(7) 0.0003(7)
C5 0.0238(8) 0.0297(9) 0.0183(7) 0.0009(6) 0.0118(7) 0.0016(7)
C6 0.0270(9) 0.0387(10) 0.0372(10) 0.0018(8) 0.0163(8) 0.0094(8)
C7 0.0379(10) 0.0412(11) 0.0410(10) 0.0035(8) 0.0298(9) 0.0100(8)
C8 0.0393(10) 0.0440(11) 0.0452(11) -0.0043(9) 0.0297(10) -0.0050(9)
C9 0.0361(10) 0.0497(12) 0.0292(9) -0.0006(9) 0.0151(8) -0.0039(9)
C10 0.0342(9) 0.0260(9) 0.0362(9) 0.0004(7) 0.0223(8) 0.0019(7)
C11 0.0347(9) 0.0245(9) 0.0383(10) -0.0008(7) 0.0232(8) -0.0045(7)
C12 0.0353(10) 0.0368(10) 0.0338(10) 0.0062(8) 0.0202(8) -0.0005(8)
C13 0.0344(9) 0.0306(9) 0.0411(10) 0.0036(8) 0.0274(9) -0.0025(7)
C14 0.0266(8) 0.0343(9) 0.0368(9) -0.0018(8) 0.0204(8) -0.0026(7)
C15 0.0380(11) 0.0503(12) 0.0402(11) 0.0142(9) 0.0213(9) 0.0093(9)
C16 0.0710(15) 0.0367(11) 0.0462(12) -0.0054(9) 0.0370(12) -0.0109(11)
C17 0.0282(9) 0.0296(9) 0.0228(8) 0.0013(7) 0.0164(7) -0.0018(7)
C18 0.0445(11) 0.0285(9) 0.0408(10) 0.0068(8) 0.0299(9) 0.0034(8)
C19 0.0246(8) 0.0268(9) 0.0230(8) -0.0013(7) 0.0108(7) -0.0002(7)
C20 0.0238(8) 0.0358(10) 0.0285(9) 0.0018(7) 0.0087(7) -0.0023(7)

loop_
_atom_type_symbol
_atom_type_description
_atom_type_scat_dispersion_real
_atom_type_scat_dispersion_imag
_atom_type_scat_source
K K 0.2009 0.2494 'International Tables Vol C Tables 4.2.6.8 and 6.1.1.4'
Zn Zn 0.2839 1.4301 'International Tables Vol C Tables 4.2.6.8 and 6.1.1.4'
N N 0.0061 0.0033 'International Tables Vol C Tables 4.2.6.8 and 6.1.1.4'
C C 0.0033 0.0016 'International Tables Vol C Tables 4.2.6.8 and 6.1.1.4'
H H 0.0000 0.0000 'International Tables Vol C Tables 4.2.6.8 and 6.1.1.4'

loop_
_geom_angle_atom_site_label_1
_geom_angle_atom_site_label_2
_geom_angle_atom_site_label_3
_geom_angle
_geom_angle_site_symmetry_1
_geom_angle_site_symmetry_3
_geom_angle_publ_flag
N3 K1 N5 97.38(4) . . ?
N3 K1 N4 63.93(4) . . ?
N5 K1 N4 62.44(4) . . ?
N3 K1 N1 160.97(4) . 5_755 ?
N5 K1 N1 99.21(4) . 5_755 ?
N4 K1 N1 132.93(4) . 5_755 ?
N3 K1 C1 145.07(4) . 5_755 ?
N5 K1 C1 91.12(4) . 5_755 ?
N4 K1 C1 146.51(4) . 5_755 ?
N1 K1 C1 25.79(4) 5_755 5_755 ?
N3 K1 C17 113.81(4) . . ?
N5 K1 C17 117.68(4) . . ?
N4 K1 C17 84.31(4) . . ?
N1 K1 C17 65.87(4) 5_755 . ?
C1 K1 C17 91.36(4) 5_755 . ?
N3 K1 Zn1 127.31(3) . . ?
N5 K1 Zn1 133.32(3) . . ?
N4 K1 Zn1 121.67(3) . . ?
N1 K1 Zn1 40.54(2) 5_755 . ?
C1 K1 Zn1 61.09(3) 5_755 . ?
C17 K1 Zn1 37.37(3) . . ?
N3 K1 C1 97.73(4) . . ?
N5 K1 C1 161.68(4) . . ?
N4 K1 C1 134.41(4) . . ?
N1 K1 C1 64.37(4) 5_755 . ?
C1 K1 C1 70.55(4) 5_755 . ?
C17 K1 C1 64.70(4) . . ?
Zn1 K1 C1 37.16(3) . . ?
N3 K1 N1 92.16(4) . . ?
N5 K1 N1 144.77(4) . . ?
N4 K1 N1 149.10(4) . . ?
N1 K1 N1 68.87(4) 5_755 . ?
C1 K1 N1 63.43(4) 5_755 . ?
C17 K1 N1 88.49(4) . . ?
Zn1 K1 N1 56.60(2) . . ?
C1 K1 N1 24.15(3) . . ?
N3 K1 Zn1 107.94(3) . 5_755 ?
N5 K1 Zn1 106.49(3) . 5_755 ?
N4 K1 Zn1 163.43(3) . 5_755 ?
N1 K1 Zn1 58.19(2) 5_755 5_755 ?
C1 K1 Zn1 37.55(3) 5_755 5_755 ?
C17 K1 Zn1 112.22(3) . 5_755 ?
Zn1 K1 Zn1 74.872(9) . 5_755 ?
C1 K1 Zn1 58.73(3) . 5_755 ?
N1 K1 Zn1 38.64(2) . 5_755 ?
N3 K1 C19 81.50(4) . 5_755 ?
N5 K1 C19 86.77(4) . 5_755 ?
N4 K1 C19 127.97(4) . 5_755 ?
N1 K1 C19 90.17(4) 5_755 5_755 ?
C1 K1 C19 65.15(4) 5_755 5_755 ?
C17 K1 C19 147.24(4) . 5_755 ?
Zn1 K1 C19 110.08(3) . 5_755 ?
C1 K1 C19 85.28(4) . 5_755 ?
N1 K1 C19 61.16(4) . 5_755 ?
Zn1 K1 C19 35.80(3) 5_755 5_755 ?
N3 K1 H17B 113.8(4) . . ?
N5 K1 H17B 102.2(4) . . ?
N4 K1 H17B 71.2(4) . . ?
N1 K1 H17B 71.6(4) 5_755 . ?
C1 K1 H17B 97.2(4) 5_755 . ?
C17 K1 H17B 16.3(4) . . ?
Zn1 K1 H17B 51.5(4) . . ?
C1 K1 H17B 81.0(4) . . ?
N1 K1 H17B 104.7(4) . . ?
Zn1 K1 H17B 124.9(4) 5_755 . ?
C19 K1 H17B 160.6(4) 5_755 . ?
C19 Zn1 C17 110.56(7) . . ?
C19 Zn1 C1 115.71(7) . . ?
C17 Zn1 C1 113.43(6) . . ?
C19 Zn1 N1 106.13(6) . 5_755 ?
C17 Zn1 N1 105.77(6) . 5_755 ?
C1 Zn1 N1 104.25(5) . 5_755 ?
C19 Zn1 K1 169.69(5) . . ?
C17 Zn1 K1 70.00(5) . . ?
C1 Zn1 K1 72.14(4) . . ?
N1 Zn1 K1 64.43(3) 5_755 . ?
C19 Zn1 K1 73.88(5) . 5_755 ?
C17 Zn1 K1 174.78(5) . 5_755 ?
C1 Zn1 K1 65.79(4) . 5_755 ?
N1 Zn1 K1 69.90(3) 5_755 5_755 ?
K1 Zn1 K1 105.128(9) . 5_755 ?
C5 N1 C1 118.60(13) . . ?
C5 N1 Zn1 112.16(10) . 5_755 ?
C1 N1 Zn1 129.24(10) . 5_755 ?
C5 N1 K1 120.04(10) . 5_755 ?
C1 N1 K1 80.27(8) . 5_755 ?
Zn1 N1 K1 75.03(4) 5_755 5_755 ?
C5 N1 K1 127.96(10) . . ?
C1 N1 K1 77.46(8) . . ?
Zn1 N1 K1 71.46(3) 5_755 . ?
K1 N1 K1 111.13(4) 5_755 . ?
C3 N2 C6 118.90(14) . . ?
C3 N2 C7 119.57(14) . . ?
C6 N2 C7 117.95(14) . . ?
C9 N3 C8 108.75(14) . . ?
C9 N3 C10 111.63(14) . . ?
C8 N3 C10 110.42(14) . . ?
C9 N3 K1 119.43(11) . . ?
C8 N3 K1 99.21(10) . . ?
C10 N3 K1 106.63(10) . . ?
C12 N4 C11 109.81(14) . . ?
C12 N4 C13 108.71(13) . . ?
C11 N4 C13 110.88(14) . . ?
C12 N4 K1 111.61(10) . . ?
C11 N4 K1 106.70(9) . . ?
C13 N4 K1 109.13(10) . . ?
C16 N5 C14 111.92(14) . . ?
C16 N5 C15 108.60(16) . . ?
C14 N5 C15 109.31(15) . . ?
C16 N5 K1 103.47(12) . . ?
C14 N5 K1 112.24(10) . . ?
C15 N5 K1 111.16(11) . . ?
N1 C1 C2 117.96(13) . . ?
N1 C1 Zn1 126.48(11) . . ?
C2 C1 Zn1 115.53(11) . . ?
N1 C1 K1 73.94(8) . 5_755 ?
C2 C1 K1 122.74(10) . 5_755 ?
Zn1 C1 K1 76.66(4) . 5_755 ?
N1 C1 K1 78.39(8) . . ?
C2 C1 K1 127.65(10) . . ?
Zn1 C1 K1 70.70(4) . . ?
K1 C1 K1 109.45(4) 5_755 . ?
C1 C2 C3 123.61(14) . . ?
C1 C2 H2 118.2 . . ?
C3 C2 H2 118.2 . . ?
N2 C3 C4 121.84(14) . . ?
N2 C3 C2 122.06(14) . . ?
C4 C3 C2 116.10(14) . . ?
C5 C4 C3 118.61(14) . . ?
C5 C4 H4 120.7 . . ?
C3 C4 H4 120.7 . . ?
N1 C5 C4 125.11(14) . . ?
N1 C5 H5 117.4 . . ?
C4 C5 H5 117.4 . . ?
N2 C6 H6A 109.5 . . ?
N2 C6 H6B 109.5 . . ?
H6A C6 H6B 109.5 . . ?
N2 C6 H6C 109.5 . . ?
H6A C6 H6C 109.5 . . ?
H6B C6 H6C 109.5 . . ?
N2 C7 H7A 109.5 . . ?
N2 C7 H7B 109.5 . . ?
H7A C7 H7B 109.5 . . ?
N2 C7 H7C 109.5 . . ?
H7A C7 H7C 109.5 . . ?
H7B C7 H7C 109.5 . . ?
N3 C8 H8A 109.5 . . ?
N3 C8 H8B 109.5 . . ?
H8A C8 H8B 109.5 . . ?
N3 C8 H8C 109.5 . . ?
H8A C8 H8C 109.5 . . ?
H8B C8 H8C 109.5 . . ?
N3 C9 H9A 109.5 . . ?
N3 C9 H9B 109.5 . . ?
H9A C9 H9B 109.5 . . ?
N3 C9 H9C 109.5 . . ?
H9A C9 H9C 109.5 . . ?
H9B C9 H9C 109.5 . . ?
N3 C10 C11 113.50(14) . . ?
N3 C10 H10A 108.9 . . ?
C11 C10 H10A 108.9 . . ?
N3 C10 H10B 108.9 . . ?
C11 C10 H10B 108.9 . . ?
H10A C10 H10B 107.7 . . ?
N4 C11 C10 113.22(14) . . ?
N4 C11 H11A 108.9 . . ?
C10 C11 H11A 108.9 . . ?
N4 C11 H11B 108.9 . . ?
C10 C11 H11B 108.9 . . ?
H11A C11 H11B 107.7 . . ?
N4 C12 H12A 109.5 . . ?
N4 C12 H12B 109.5 . . ?
H12A C12 H12B 109.5 . . ?
N4 C12 H12C 109.5 . . ?
H12A C12 H12C 109.5 . . ?
H12B C12 H12C 109.5 . . ?
N4 C13 C14 113.87(14) . . ?
N4 C13 H13A 108.8 . . ?
C14 C13 H13A 108.8 . . ?
N4 C13 H13B 108.8 . . ?
C14 C13 H13B 108.8 . . ?
H13A C13 H13B 107.7 . . ?
N5 C14 C13 114.64(14) . . ?
N5 C14 H14A 108.6 . . ?
C13 C14 H14A 108.6 . . ?
N5 C14 H14B 108.6 . . ?
C13 C14 H14B 108.6 . . ?
H14A C14 H14B 107.6 . . ?
N5 C15 H15A 109.5 . . ?
N5 C15 H15B 109.5 . . ?
H15A C15 H15B 109.5 . . ?
N5 C15 H15C 109.5 . . ?
H15A C15 H15C 109.5 . . ?
H15B C15 H15C 109.5 . . ?
N5 C16 H16A 109.5 . . ?
N5 C16 H16B 109.5 . . ?
H16A C16 H16B 109.5 . . ?
N5 C16 H16C 109.5 . . ?
H16A C16 H16C 109.5 . . ?
H16B C16 H16C 109.5 . . ?
C18 C17 Zn1 112.77(11) . . ?
C18 C17 K1 100.84(11) . . ?
Zn1 C17 K1 72.63(5) . . ?
C18 C17 H17A 107.8(10) . . ?
Zn1 C17 H17A 106.1(10) . . ?
K1 C17 H17A 148.8(11) . . ?
C18 C17 H17B 107.4(12) . . ?
Zn1 C17 H17B 117.4(12) . . ?
K1 C17 H17B 53.9(12) . . ?
H17A C17 H17B 104.7(15) . . ?
C17 C18 H18A 109.5 . . ?
C17 C18 H18B 109.5 . . ?
H18A C18 H18B 109.5 . . ?
C17 C18 H18C 109.5 . . ?
H18A C18 H18C 109.5 . . ?
H18B C18 H18C 109.5 . . ?
C20 C19 Zn1 107.56(11) . . ?
C20 C19 K1 135.87(12) . 5_755 ?
Zn1 C19 K1 70.32(5) . 5_755 ?
C20 C19 H19A 108.2(11) . . ?
Zn1 C19 H19A 118.1(11) . . ?
K1 C19 H19A 48.9(11) 5_755 . ?
C20 C19 H19B 109.2(12) . . ?
Zn1 C19 H19B 108.2(12) . . ?
K1 C19 H19B 113.1(12) 5_755 . ?
H19A C19 H19B 105.3(17) . . ?
C19 C20 H20A 109.5 . . ?
C19 C20 H20B 109.5 . . ?
H20A C20 H20B 109.5 . . ?
C19 C20 H20C 109.5 . . ?
H20A C20 H20C 109.5 . . ?
H20B C20 H20C 109.5 . . ?

loop_
_geom_bond_atom_site_label_1
_geom_bond_atom_site_label_2
_geom_bond_distance
_geom_bond_site_symmetry_2
_geom_bond_publ_flag
K1 N3 2.8422(14) . ?
K1 N5 2.8719(14) . ?
K1 N4 3.0355(14) . ?
K1 N1 3.0361(13) 5_755 ?
K1 C1 3.1139(16) 5_755 ?
K1 C17 3.2012(17) . ?
K1 Zn1 3.2515(4) . ?
K1 C1 3.2791(15) . ?
K1 N1 3.2905(13) . ?
K1 Zn1 3.3222(4) 5_755 ?
K1 C19 3.3896(17) 5_755 ?
K1 H17B 2.749(19) . ?
Zn1 C19 2.0639(17) . ?
Zn1 C17 2.0678(16) . ?
Zn1 C1 2.0809(15) . ?
Zn1 N1 2.1878(13) 5_755 ?
Zn1 K1 3.3222(4) 5_755 ?
N1 C5 1.348(2) . ?
N1 C1 1.3746(19) . ?
N1 Zn1 2.1878(13) 5_755 ?
N1 K1 3.0361(13) 5_755 ?
N2 C3 1.380(2) . ?
N2 C6 1.448(2) . ?
N2 C7 1.449(2) . ?
N3 C9 1.456(2) . ?
N3 C8 1.463(2) . ?
N3 C10 1.465(2) . ?
N4 C12 1.461(2) . ?
N4 C11 1.470(2) . ?
N4 C13 1.472(2) . ?
N5 C16 1.454(2) . ?
N5 C14 1.459(2) . ?
N5 C15 1.460(2) . ?
C1 C2 1.401(2) . ?
C1 K1 3.1139(16) 5_755 ?
C2 C3 1.404(2) . ?
C2 H2 0.9500 . ?
C3 C4 1.401(2) . ?
C4 C5 1.374(2) . ?
C4 H4 0.9500 . ?
C5 H5 0.9500 . ?
C6 H6A 0.9800 . ?
C6 H6B 0.9800 . ?
C6 H6C 0.9800 . ?
C7 H7A 0.9800 . ?
C7 H7B 0.9800 . ?
C7 H7C 0.9800 . ?
C8 H8A 0.9800 . ?
C8 H8B 0.9800 . ?
C8 H8C 0.9800 . ?
C9 H9A 0.9800 . ?
C9 H9B 0.9800 . ?
C9 H9C 0.9800 . ?
C10 C11 1.519(2) . ?
C10 H10A 0.9900 . ?
C10 H10B 0.9900 . ?
C11 H11A 0.9900 . ?
C11 H11B 0.9900 . ?
C12 H12A 0.9800 . ?
C12 H12B 0.9800 . ?
C12 H12C 0.9800 . ?
C13 C14 1.513(2) . ?
C13 H13A 0.9900 . ?
C13 H13B 0.9900 . ?
C14 H14A 0.9900 . ?
C14 H14B 0.9900 . ?
C15 H15A 0.9800 . ?
C15 H15B 0.9800 . ?
C15 H15C 0.9800 . ?
C16 H16A 0.9800 . ?
C16 H16B 0.9800 . ?
C16 H16C 0.9800 . ?
C17 C18 1.530(2) . ?
C17 H17A 1.007(19) . ?
C17 H17B 0.95(2) . ?
C18 H18A 0.9800 . ?
C18 H18B 0.9800 . ?
C18 H18C 0.9800 . ?
C19 C20 1.532(2) . ?
C19 K1 3.3896(17) 5_755 ?
C19 H19A 1.00(2) . ?
C19 H19B 0.98(2) . ?
C20 H20A 0.9800 . ?
C20 H20B 0.9800 . ?
C20 H20C 0.9800 . ?

loop_
_geom_torsion_atom_site_label_1
_geom_torsion_atom_site_label_2
_geom_torsion_atom_site_label_3
_geom_torsion_atom_site_label_4
_geom_torsion
_geom_torsion_site_symmetry_1
_geom_torsion_site_symmetry_2
_geom_torsion_site_symmetry_3
_geom_torsion_site_symmetry_4
_geom_torsion_publ_flag
N3 K1 Zn1 C19 175.7(3) . . . . ?
N5 K1 Zn1 C19 15.5(3) . . . . ?
N4 K1 Zn1 C19 96.0(3) . . . . ?
N1 K1 Zn1 C19 -24.7(3) 5_755 . . . ?
C1 K1 Zn1 C19 -45.2(3) 5_755 . . . ?
C17 K1 Zn1 C19 95.0(3) . . . . ?
C1 K1 Zn1 C19 -140.8(3) . . . . ?
N1 K1 Zn1 C19 -120.8(3) . . . . ?
Zn1 K1 Zn1 C19 -83.1(3) 5_755 . . . ?
C19 K1 Zn1 C19 -89.7(3) 5_755 . . . ?
N3 K1 Zn1 C17 80.70(6) . . . . ?
N5 K1 Zn1 C17 -79.47(6) . . . . ?
N4 K1 Zn1 C17 1.01(6) . . . . ?
N1 K1 Zn1 C17 -119.65(6) 5_755 . . . ?
C1 K1 Zn1 C17 -140.13(6) 5_755 . . . ?
C1 K1 Zn1 C17 124.19(7) . . . . ?
N1 K1 Zn1 C17 144.23(6) . . . . ?
Zn1 K1 Zn1 C17 -178.05(5) 5_755 . . . ?
C19 K1 Zn1 C17 175.33(6) 5_755 . . . ?
N3 K1 Zn1 C1 -43.49(6) . . . . ?
N5 K1 Zn1 C1 156.34(6) . . . . ?
N4 K1 Zn1 C1 -123.18(6) . . . . ?
N1 K1 Zn1 C1 116.16(6) 5_755 . . . ?
C1 K1 Zn1 C1 95.68(5) 5_755 . . . ?
C17 K1 Zn1 C1 -124.19(7) . . . . ?
N1 K1 Zn1 C1 20.03(5) . . . . ?
Zn1 K1 Zn1 C1 57.76(4) 5_755 . . . ?
C19 K1 Zn1 C1 51.14(6) 5_755 . . . ?
N3 K1 Zn1 N1 -159.65(5) . . . 5_755 ?
N5 K1 Zn1 N1 40.19(5) . . . 5_755 ?
N4 K1 Zn1 N1 120.66(5) . . . 5_755 ?
C1 K1 Zn1 N1 -20.48(5) 5_755 . . 5_755 ?
C17 K1 Zn1 N1 119.65(6) . . . 5_755 ?
C1 K1 Zn1 N1 -116.16(6) . . . 5_755 ?
N1 K1 Zn1 N1 -96.12(4) . . . 5_755 ?
Zn1 K1 Zn1 N1 -58.40(4) 5_755 . . 5_755 ?
C19 K1 Zn1 N1 -65.01(5) 5_755 . . 5_755 ?
N3 K1 Zn1 K1 -101.25(4) . . . 5_755 ?
N5 K1 Zn1 K1 98.59(4) . . . 5_755 ?
N4 K1 Zn1 K1 179.06(3) . . . 5_755 ?
N1 K1 Zn1 K1 58.40(4) 5_755 . . 5_755 ?
C1 K1 Zn1 K1 37.92(3) 5_755 . . 5_755 ?
C17 K1 Zn1 K1 178.05(5) . . . 5_755 ?
C1 K1 Zn1 K1 -57.76(4) . . . 5_755 ?
N1 K1 Zn1 K1 -37.72(3) . . . 5_755 ?
Zn1 K1 Zn1 K1 0.0 5_755 . . 5_755 ?
C19 K1 Zn1 K1 -6.62(3) 5_755 . . 5_755 ?
N3 K1 N1 C5 -12.45(13) . . . . ?
N5 K1 N1 C5 93.58(14) . . . . ?
N4 K1 N1 C5 -49.95(15) . . . . ?
N1 K1 N1 C5 169.13(15) 5_755 . . . ?
C1 K1 N1 C5 141.50(13) 5_755 . . . ?
C17 K1 N1 C5 -126.23(13) . . . . ?
Zn1 K1 N1 C5 -147.02(13) . . . . ?
C1 K1 N1 C5 -116.64(16) . . . . ?
Zn1 K1 N1 C5 104.07(13) 5_755 . . . ?
C19 K1 N1 C5 66.62(12) 5_755 . . . ?
N3 K1 N1 C1 104.19(9) . . . . ?
N5 K1 N1 C1 -149.78(9) . . . . ?
N4 K1 N1 C1 66.69(11) . . . . ?
N1 K1 N1 C1 -74.24(8) 5_755 . . . ?
C1 K1 N1 C1 -101.86(9) 5_755 . . . ?
C17 K1 N1 C1 -9.59(9) . . . . ?
Zn1 K1 N1 C1 -30.38(7) . . . . ?
Zn1 K1 N1 C1 -139.30(10) 5_755 . . . ?
C19 K1 N1 C1 -176.74(9) 5_755 . . . ?
N3 K1 N1 Zn1 -116.52(4) . . . 5_755 ?
N5 K1 N1 Zn1 -10.49(8) . . . 5_755 ?
N4 K1 N1 Zn1 -154.01(6) . . . 5_755 ?
N1 K1 N1 Zn1 65.06(3) 5_755 . . 5_755 ?
C1 K1 N1 Zn1 37.43(4) 5_755 . . 5_755 ?
C17 K1 N1 Zn1 129.71(4) . . . 5_755 ?
Zn1 K1 N1 Zn1 108.92(4) . . . 5_755 ?
C1 K1 N1 Zn1 139.30(10) . . . 5_755 ?
C19 K1 N1 Zn1 -37.44(4) 5_755 . . 5_755 ?
N3 K1 N1 K1 178.42(4) . . . 5_755 ?
N5 K1 N1 K1 -75.55(7) . . . 5_755 ?
N4 K1 N1 K1 140.93(6) . . . 5_755 ?
N1 K1 N1 K1 0.0 5_755 . . 5_755 ?
C1 K1 N1 K1 -27.62(4) 5_755 . . 5_755 ?
C17 K1 N1 K1 64.65(5) . . . 5_755 ?
Zn1 K1 N1 K1 43.86(3) . . . 5_755 ?
C1 K1 N1 K1 74.24(8) . . . 5_755 ?
Zn1 K1 N1 K1 -65.06(3) 5_755 . . 5_755 ?
C19 K1 N1 K1 -102.50(5) 5_755 . . 5_755 ?
N5 K1 N3 C9 -47.44(13) . . . . ?
N4 K1 N3 C9 -101.80(13) . . . . ?
N1 K1 N3 C9 103.08(16) 5_755 . . . ?
C1 K1 N3 C9 55.27(15) 5_755 . . . ?
C17 K1 N3 C9 -172.13(12) . . . . ?
Zn1 K1 N3 C9 146.97(11) . . . . ?
C1 K1 N3 C9 122.17(12) . . . . ?
N1 K1 N3 C9 98.57(12) . . . . ?
Zn1 K1 N3 C9 62.61(12) 5_755 . . . ?
C19 K1 N3 C9 38.16(12) 5_755 . . . ?
N5 K1 N3 C8 -165.17(11) . . . . ?
N4 K1 N3 C8 140.47(11) . . . . ?
N1 K1 N3 C8 -14.65(18) 5_755 . . . ?
C1 K1 N3 C8 -62.46(13) 5_755 . . . ?
C17 K1 N3 C8 70.14(11) . . . . ?
Zn1 K1 N3 C8 29.24(12) . . . . ?
C1 K1 N3 C8 4.44(11) . . . . ?
N1 K1 N3 C8 -19.16(11) . . . . ?
Zn1 K1 N3 C8 -55.12(11) 5_755 . . . ?
C19 K1 N3 C8 -79.57(11) 5_755 . . . ?
N5 K1 N3 C10 80.16(10) . . . . ?
N4 K1 N3 C10 25.81(9) . . . . ?
N1 K1 N3 C10 -129.31(13) 5_755 . . . ?
C1 K1 N3 C10 -177.13(9) 5_755 . . . ?
C17 K1 N3 C10 -44.53(11) . . . . ?
Zn1 K1 N3 C10 -85.42(10) . . . . ?
C1 K1 N3 C10 -110.23(10) . . . . ?
N1 K1 N3 C10 -133.83(10) . . . . ?
Zn1 K1 N3 C10 -169.79(9) 5_755 . . . ?
C19 K1 N3 C10 165.76(11) 5_755 . . . ?
N3 K1 N4 C12 -114.17(12) . . . . ?
N5 K1 N4 C12 131.21(12) . . . . ?
N1 K1 N4 C12 55.03(13) 5_755 . . . ?
C1 K1 N4 C12 89.69(13) 5_755 . . . ?
C17 K1 N4 C12 5.86(11) . . . . ?
Zn1 K1 N4 C12 5.24(12) . . . . ?
C1 K1 N4 C12 -39.80(13) . . . . ?
N1 K1 N4 C12 -71.54(13) . . . . ?
Zn1 K1 N4 C12 -177.93(10) 5_755 . . . ?
C19 K1 N4 C12 -167.99(11) 5_755 . . . ?
N3 K1 N4 C11 5.80(10) . . . . ?
N5 K1 N4 C11 -108.83(11) . . . . ?
N1 K1 N4 C11 175.00(9) 5_755 . . . ?
C1 K1 N4 C11 -150.35(10) 5_755 . . . ?
C17 K1 N4 C11 125.82(11) . . . . ?
Zn1 K1 N4 C11 125.21(10) . . . . ?
C1 K1 N4 C11 80.16(11) . . . . ?
N1 K1 N4 C11 48.42(13) . . . . ?
Zn1 K1 N4 C11 -57.97(16) 5_755 . . . ?
C19 K1 N4 C11 -48.02(12) 5_755 . . . ?
N3 K1 N4 C13 125.66(11) . . . . ?
N5 K1 N4 C13 11.04(10) . . . . ?
N1 K1 N4 C13 -65.14(12) 5_755 . . . ?
C1 K1 N4 C13 -30.48(14) 5_755 . . . ?
C17 K1 N4 C13 -114.31(11) . . . . ?
Zn1 K1 N4 C13 -114.93(10) . . . . ?
C1 K1 N4 C13 -159.98(10) . . . . ?
N1 K1 N4 C13 168.28(9) . . . . ?
Zn1 K1 N4 C13 61.89(16) 5_755 . . . ?
C19 K1 N4 C13 71.84(12) 5_755 . . . ?
N3 K1 N5 C16 -157.65(11) . . . . ?
N4 K1 N5 C16 -102.22(12) . . . . ?
N1 K1 N5 C16 31.71(12) 5_755 . . . ?
C1 K1 N5 C16 56.32(11) 5_755 . . . ?
C17 K1 N5 C16 -35.80(12) . . . . ?
Zn1 K1 N5 C16 6.56(13) . . . . ?
C1 K1 N5 C16 57.00(18) . . . . ?
N1 K1 N5 C16 97.93(12) . . . . ?
Zn1 K1 N5 C16 91.12(11) 5_755 . . . ?
C19 K1 N5 C16 121.36(11) 5_755 . . . ?
N3 K1 N5 C14 -36.81(11) . . . . ?
N4 K1 N5 C14 18.62(10) . . . . ?
N1 K1 N5 C14 152.55(11) 5_755 . . . ?
C1 K1 N5 C14 177.16(11) 5_755 . . . ?
C17 K1 N5 C14 85.04(11) . . . . ?
Zn1 K1 N5 C14 127.40(10) . . . . ?
C1 K1 N5 C14 177.84(12) . . . . ?
N1 K1 N5 C14 -141.24(10) . . . . ?
Zn1 K1 N5 C14 -148.04(10) 5_755 . . . ?
C19 K1 N5 C14 -117.80(11) 5_755 . . . ?
N3 K1 N5 C15 85.97(13) . . . . ?
N4 K1 N5 C15 141.40(13) . . . . ?
N1 K1 N5 C15 -84.68(13) 5_755 . . . ?
C1 K1 N5 C15 -60.06(13) 5_755 . . . ?
C17 K1 N5 C15 -152.19(12) . . . . ?
Zn1 K1 N5 C15 -109.82(12) . . . . ?
C1 K1 N5 C15 -59.38(19) . . . . ?
N1 K1 N5 C15 -18.46(16) . . . . ?
Zn1 K1 N5 C15 -25.27(13) 5_755 . . . ?
C19 K1 N5 C15 4.97(13) 5_755 . . . ?
C5 N1 C1 C2 0.0(2) . . . . ?
Zn1 N1 C1 C2 -179.62(11) 5_755 . . . ?
K1 N1 C1 C2 118.97(13) 5_755 . . . ?
K1 N1 C1 C2 -126.65(13) . . . . ?
C5 N1 C1 Zn1 -178.26(11) . . . . ?
Zn1 N1 C1 Zn1 2.2(2) 5_755 . . . ?
K1 N1 C1 Zn1 -59.24(11) 5_755 . . . ?
K1 N1 C1 Zn1 55.14(10) . . . . ?
C5 N1 C1 K1 -119.01(13) . . . 5_755 ?
Zn1 N1 C1 K1 61.41(10) 5_755 . . 5_755 ?
K1 N1 C1 K1 114.38(3) . . . 5_755 ?
C5 N1 C1 K1 126.61(13) . . . . ?
Zn1 N1 C1 K1 -52.97(10) 5_755 . . . ?
K1 N1 C1 K1 -114.38(3) 5_755 . . . ?
C19 Zn1 C1 N1 114.41(13) . . . . ?
C17 Zn1 C1 N1 -116.29(13) . . . . ?
N1 Zn1 C1 N1 -1.73(16) 5_755 . . . ?
K1 Zn1 C1 N1 -58.38(12) . . . . ?
K1 Zn1 C1 N1 58.07(12) 5_755 . . . ?
C19 Zn1 C1 C2 -63.85(13) . . . . ?
C17 Zn1 C1 C2 65.46(13) . . . . ?
N1 Zn1 C1 C2 -179.98(11) 5_755 . . . ?
K1 Zn1 C1 C2 123.36(12) . . . . ?
K1 Zn1 C1 C2 -120.18(12) 5_755 . . . ?
C19 Zn1 C1 K1 56.33(6) . . . 5_755 ?
C17 Zn1 C1 K1 -174.36(5) . . . 5_755 ?
N1 Zn1 C1 K1 -59.80(4) 5_755 . . 5_755 ?
K1 Zn1 C1 K1 -116.46(3) . . . 5_755 ?
C19 Zn1 C1 K1 172.79(5) . . . . ?
C17 Zn1 C1 K1 -57.90(6) . . . . ?
N1 Zn1 C1 K1 56.66(4) 5_755 . . . ?
K1 Zn1 C1 K1 116.46(3) 5_755 . . . ?
N3 K1 C1 N1 -77.88(9) . . . . ?
N5 K1 C1 N1 67.44(16) . . . . ?
N4 K1 C1 N1 -138.68(8) . . . . ?
N1 K1 C1 N1 95.33(8) 5_755 . . . ?
C1 K1 C1 N1 68.16(8) 5_755 . . . ?
C17 K1 C1 N1 169.39(10) . . . . ?
Zn1 K1 C1 N1 135.65(10) . . . . ?
Zn1 K1 C1 N1 28.45(7) 5_755 . . . ?
C19 K1 C1 N1 2.87(8) 5_755 . . . ?
N3 K1 C1 C2 38.61(13) . . . . ?
N5 K1 C1 C2 -176.07(12) . . . . ?
N4 K1 C1 C2 -22.20(15) . . . . ?
N1 K1 C1 C2 -148.18(13) 5_755 . . . ?
C1 K1 C1 C2 -175.35(15) 5_755 . . . ?
C17 K1 C1 C2 -74.13(12) . . . . ?
Zn1 K1 C1 C2 -107.86(13) . . . . ?
N1 K1 C1 C2 116.49(16) . . . . ?
Zn1 K1 C1 C2 144.94(13) 5_755 . . . ?
C19 K1 C1 C2 119.35(13) 5_755 . . . ?
N3 K1 C1 Zn1 146.47(4) . . . . ?
N5 K1 C1 Zn1 -68.21(13) . . . . ?
N4 K1 C1 Zn1 85.66(6) . . . . ?
N1 K1 C1 Zn1 -40.32(4) 5_755 . . . ?
C1 K1 C1 Zn1 -67.49(4) 5_755 . . . ?
C17 K1 C1 Zn1 33.73(4) . . . . ?
N1 K1 C1 Zn1 -135.65(10) . . . . ?
Zn1 K1 C1 Zn1 -107.20(4) 5_755 . . . ?
C19 K1 C1 Zn1 -132.79(5) 5_755 . . . ?
N3 K1 C1 K1 -146.04(5) . . . 5_755 ?
N5 K1 C1 K1 -0.72(15) . . . 5_755 ?
N4 K1 C1 K1 153.15(5) . . . 5_755 ?
N1 K1 C1 K1 27.17(4) 5_755 . . 5_755 ?
C1 K1 C1 K1 0.0 5_755 . . 5_755 ?
C17 K1 C1 K1 101.22(5) . . . 5_755 ?
Zn1 K1 C1 K1 67.49(4) . . . 5_755 ?
N1 K1 C1 K1 -68.16(8) . . . 5_755 ?
Zn1 K1 C1 K1 -39.71(3) 5_755 . . 5_755 ?
C19 K1 C1 K1 -65.30(5) 5_755 . . 5_755 ?
N1 C1 C2 C3 -0.5(2) . . . . ?
Zn1 C1 C2 C3 177.94(12) . . . . ?
K1 C1 C2 C3 87.76(17) 5_755 . . . ?
K1 C1 C2 C3 -97.46(16) . . . . ?
C6 N2 C3 C4 -164.44(16) . . . . ?
C7 N2 C3 C4 -6.2(2) . . . . ?
C6 N2 C3 C2 14.6(2) . . . . ?
C7 N2 C3 C2 172.84(16) . . . . ?
C1 C2 C3 N2 -178.08(15) . . . . ?
C1 C2 C3 C4 1.0(2) . . . . ?
N2 C3 C4 C5 178.04(15) . . . . ?
C2 C3 C4 C5 -1.1(2) . . . . ?
C1 N1 C5 C4 -0.1(2) . . . . ?
Zn1 N1 C5 C4 179.58(13) 5_755 . . . ?
K1 N1 C5 C4 -95.39(17) 5_755 . . . ?
K1 N1 C5 C4 96.34(17) . . . . ?
C3 C4 C5 N1 0.6(3) . . . . ?
C9 N3 C10 C11 71.55(19) . . . . ?
C8 N3 C10 C11 -167.34(15) . . . . ?
K1 N3 C10 C11 -60.52(15) . . . . ?
C12 N4 C11 C10 83.71(17) . . . . ?
C13 N4 C11 C10 -156.14(14) . . . . ?
K1 N4 C11 C10 -37.41(16) . . . . ?
N3 C10 C11 N4 72.07(19) . . . . ?
C12 N4 C13 C14 -162.06(15) . . . . ?
C11 N4 C13 C14 77.14(18) . . . . ?
K1 N4 C13 C14 -40.12(17) . . . . ?
C16 N5 C14 C13 66.3(2) . . . . ?
C15 N5 C14 C13 -173.39(15) . . . . ?
K1 N5 C14 C13 -49.57(16) . . . . ?
N4 C13 C14 N5 64.2(2) . . . . ?
C19 Zn1 C17 C18 96.25(13) . . . . ?
C1 Zn1 C17 C18 -35.63(14) . . . . ?
N1 Zn1 C17 C18 -149.28(12) 5_755 . . . ?
K1 Zn1 C17 C18 -94.73(12) . . . . ?
K1 Zn1 C17 C18 -115.9(5) 5_755 . . . ?
C19 Zn1 C17 K1 -169.02(5) . . . . ?
C1 Zn1 C17 K1 59.10(6) . . . . ?
N1 Zn1 C17 K1 -54.55(4) 5_755 . . . ?
K1 Zn1 C17 K1 -21.2(5) 5_755 . . . ?
N3 K1 C17 C18 -10.25(11) . . . . ?
N5 K1 C17 C18 -123.20(10) . . . . ?
N4 K1 C17 C18 -68.47(10) . . . . ?
N1 K1 C17 C18 148.91(11) 5_755 . . . ?
C1 K1 C17 C18 144.82(10) 5_755 . . . ?
Zn1 K1 C17 C18 110.67(11) . . . . ?
C1 K1 C17 C18 77.12(10) . . . . ?
N1 K1 C17 C18 81.44(10) . . . . ?
Zn1 K1 C17 C18 112.70(10) 5_755 . . . ?
C19 K1 C17 C18 102.55(12) 5_755 . . . ?
N3 K1 C17 Zn1 -120.92(5) . . . . ?
N5 K1 C17 Zn1 126.13(5) . . . . ?
N4 K1 C17 Zn1 -179.14(5) . . . . ?
N1 K1 C17 Zn1 38.24(4) 5_755 . . . ?
C1 K1 C17 Zn1 34.15(5) 5_755 . . . ?
C1 K1 C17 Zn1 -33.55(4) . . . . ?
N1 K1 C17 Zn1 -29.22(5) . . . . ?
Zn1 K1 C17 Zn1 2.03(5) 5_755 . . . ?
C19 K1 C17 Zn1 -8.12(10) 5_755 . . . ?
C17 Zn1 C19 C20 -49.54(14) . . . . ?
C1 Zn1 C19 C20 81.15(13) . . . . ?
N1 Zn1 C19 C20 -163.78(11) 5_755 . . . ?
K1 Zn1 C19 C20 -140.7(2) . . . . ?
K1 Zn1 C19 C20 133.34(13) 5_755 . . . ?
C17 Zn1 C19 K1 177.11(5) . . . 5_755 ?
C1 Zn1 C19 K1 -52.19(6) . . . 5_755 ?
N1 Zn1 C19 K1 62.87(4) 5_755 . . 5_755 ?
K1 Zn1 C19 K1 86.0(3) . . . 5_755 ?
